data_4113101
loop_
_publ_author_name
'Andrey Karpov'
'J\"urgen Nuss'
'Ulrich Wedig'
'Martin Jansen'

_publ_section_title
;
 Covalently Bonded [Pt]-Chains in BaPt: Extension of the Zintl-Klemm
 Concept to Anionic Transition Metals?
;
_journal_name_full 'Journal of the American Chemical Society'
_journal_page_first 14123
_journal_page_last 14128
_journal_paper_doi 10.1021/ja0401186
_journal_volume 126
_journal_year 2004
_chemical_formula_moiety 'Ba Pt'
_chemical_formula_sum 'Ba Pt'
_chemical_formula_weight 332.43
_chemical_name_systematic
; 
 ? 
;
_space_group_IT_number 194
_symmetry_cell_setting hexagonal
_symmetry_space_group_name_Hall '-P 6c 2c'
_symmetry_space_group_name_H-M 'P 63/m m c'
_atom_sites_solution_hydrogens geom
_atom_sites_solution_primary direct
_atom_sites_solution_secondary difmap
_audit_creation_method SHELXL-97
_cell_angle_alpha 90.00
_cell_angle_beta 90.00
_cell_angle_gamma 120.00
_cell_formula_units_Z 2
_cell_length_a 5.057(2)
_cell_length_b 5.057(2)
_cell_length_c 5.420(3)
_cell_measurement_reflns_used 12
_cell_measurement_temperature 293(2)
_cell_measurement_theta_max 37.35
_cell_measurement_theta_min 9.27
_cell_volume 120.04(9)
_computing_cell_refinement 'SAINT32 (Bruker AXS)'
_computing_data_collection 'SMART32 (Bruker AXS)'
_computing_data_reduction 'SAINT32 (Bruker AXS)'
_computing_publication_material 'CIFTAB (Sheldrick, 1997)'
_computing_structure_refinement 'SHELXL-97 (Sheldrick, 1997)'
_computing_structure_solution 'SHELXS-97 (Sheldrick, 1990)'
_diffrn_ambient_temperature 293(2)
_diffrn_measured_fraction_theta_full 0.914
_diffrn_measured_fraction_theta_max 0.914
_diffrn_measurement_device_type 'SMART APEX, Bruker AXS'
_diffrn_measurement_method 'omega scan'
_diffrn_radiation_monochromator graphite
_diffrn_radiation_source 'fine-focus sealed tube'
_diffrn_radiation_type MoK\a
_diffrn_radiation_wavelength 0.71073
_diffrn_reflns_av_R_equivalents 0.0482
_diffrn_reflns_av_sigmaI/netI 0.0200
_diffrn_reflns_limit_h_max 7
_diffrn_reflns_limit_h_min -7
_diffrn_reflns_limit_k_max 7
_diffrn_reflns_limit_k_min -7
_diffrn_reflns_limit_l_max 7
_diffrn_reflns_limit_l_min -7
_diffrn_reflns_number 1324
_diffrn_reflns_theta_full 30.73
_diffrn_reflns_theta_max 30.73
_diffrn_reflns_theta_min 4.65
_exptl_absorpt_coefficient_mu 74.063
_exptl_absorpt_correction_T_max 0.0664
_exptl_absorpt_correction_T_min 0.0408
_exptl_absorpt_correction_type 'semi empirical'
_exptl_absorpt_process_details
; 
 semi empirical absorption correction with SADABS,
 G. M. Sheldrick, Bruker AXS, Inc. Madison, WI (1998). 
;
_exptl_crystal_colour (metallic)(dark)(black)
_exptl_crystal_density_diffrn 9.198
_exptl_crystal_description block
_exptl_crystal_F_000 268
_exptl_crystal_size_max 0.12
_exptl_crystal_size_mid 0.08
_exptl_crystal_size_min 0.08
_refine_diff_density_max 4.417
_refine_diff_density_min -1.658
_refine_diff_density_rms 0.496
_refine_ls_extinction_method none
_refine_ls_goodness_of_fit_ref 1.372
_refine_ls_hydrogen_treatment mixed
_refine_ls_matrix_type full
_refine_ls_number_parameters 5
_refine_ls_number_reflns 93
_refine_ls_number_restraints 0
_refine_ls_restrained_S_all 1.372
_refine_ls_R_factor_all 0.0319
_refine_ls_R_factor_gt 0.0297
_refine_ls_shift/su_max 0.000
_refine_ls_shift/su_mean 0.000
_refine_ls_structure_factor_coef Fsqd
_refine_ls_weighting_details 'calc w=1/[\s^2^(Fo^2^)+(0.0373P)^2^+3.1013P] where P=(Fo^2^+2Fc^2^)/3'
_refine_ls_weighting_scheme calc
_refine_ls_wR_factor_gt 0.0787
_refine_ls_wR_factor_ref 0.0794
_reflns_number_gt 88
_reflns_number_total 93
_reflns_threshold_expression >2sigma(I)
_cod_data_source_file ja0401186.cif
_cod_data_source_block BaPt
_cod_original_cell_volume 120.03(10)
_cod_original_sg_symbol_Hall -P_6c_2c
_cod_database_code 4113101

loop_
_symmetry_equiv_pos_as_xyz
'x, y, z'
'-y, x-y, z'
'-x+y, -x, z'
'-x, -y, z+1/2'
'y, -x+y, z+1/2'
'x-y, x, z+1/2'
'y, x, -z'
'x-y, -y, -z'
'-x, -x+y, -z'
'-y, -x, -z+1/2'
'-x+y, y, -z+1/2'
'x, x-y, -z+1/2'
'-x, -y, -z'
'y, -x+y, -z'
'x-y, x, -z'
'x, y, -z-1/2'
'-y, x-y, -z-1/2'
'-x+y, -x, -z-1/2'
'-y, -x, z'
'-x+y, y, z'
'x, x-y, z'
'y, x, z-1/2'
'x-y, -y, z-1/2'
'-x, -x+y, z-1/2'

loop_
_atom_site_label
_atom_site_type_symbol
_atom_site_fract_x
_atom_site_fract_y
_atom_site_fract_z
_atom_site_U_iso_or_equiv
_atom_site_adp_type
_atom_site_occupancy
_atom_site_symmetry_multiplicity
_atom_site_calc_flag
_atom_site_refinement_flags
Pt Pt 0.0000 0.0000 0.0000 0.0140(4) Uani 1 12 d S
Ba Ba 0.3333 0.6667 0.2500 0.0153(4) Uani 1 12 d S

loop_
_atom_site_aniso_label
_atom_site_aniso_U_11
_atom_site_aniso_U_22
_atom_site_aniso_U_33
_atom_site_aniso_U_23
_atom_site_aniso_U_13
_atom_site_aniso_U_12
Pt 0.0111(4) 0.0111(4) 0.0198(6) 0.000 0.000 0.0056(2)
Ba 0.0105(5) 0.0105(5) 0.0251(8) 0.000 0.000 0.0052(3)

loop_
_atom_type_symbol
_atom_type_description
_atom_type_scat_dispersion_real
_atom_type_scat_dispersion_imag
_atom_type_scat_source
Ba Ba -0.3244 2.2819 'International Tables Vol C Tables 4.2.6.8 and 6.1.1.4'
Pt Pt -1.7033 8.3905 'International Tables Vol C Tables 4.2.6.8 and 6.1.1.4'

loop_
_geom_angle_atom_site_label_1
_geom_angle_atom_site_label_2
_geom_angle_atom_site_label_3
_geom_angle
_geom_angle_site_symmetry_1
_geom_angle_site_symmetry_3
Pt Pt Pt 180.0 4 4_554
Pt Pt Ba 114.896(16) 4 13
Pt Pt Ba 65.104(16) 4_554 13
Pt Pt Ba 114.896(15) 4 13_665
Pt Pt Ba 65.104(15) 4_554 13_665
Ba Pt Ba 103.543(18) 13 13_665
Pt Pt Ba 65.104(15) 4 1_445
Pt Pt Ba 114.896(15) 4_554 1_445
Ba Pt Ba 76.457(18) 13 1_445
Ba Pt Ba 180.0 13_665 1_445
Pt Pt Ba 65.104(15) 4 .
Pt Pt Ba 114.896(15) 4_554 .
Ba Pt Ba 180.0 13 .
Ba Pt Ba 76.457(19) 13_665 .
Ba Pt Ba 103.543(19) 1_445 .
Pt Pt Ba 65.104(16) 4 1_545
Pt Pt Ba 114.896(16) 4_554 1_545
Ba Pt Ba 76.458(18) 13 1_545
Ba Pt Ba 76.458(18) 13_665 1_545
Ba Pt Ba 103.542(18) 1_445 1_545
Ba Pt Ba 103.543(18) . 1_545
Pt Pt Ba 114.896(16) 4 13_565
Pt Pt Ba 65.104(16) 4_554 13_565
Ba Pt Ba 103.542(18) 13 13_565
Ba Pt Ba 103.542(18) 13_665 13_565
Ba Pt Ba 76.458(18) 1_445 13_565
Ba Pt Ba 76.457(18) . 13_565
Ba Pt Ba 180.0 1_545 13_565
Pt Ba Pt 49.79(3) 4_565 1_565
Pt Ba Pt 103.543(18) 4_565 4_665
Pt Ba Pt 126.058(8) 1_565 4_665
Pt Ba Pt 126.058(8) 4_565 .
Pt Ba Pt 103.543(18) 1_565 .
Pt Ba Pt 126.058(8) 4_665 .
Pt Ba Pt 126.058(8) 4_565 1_665
Pt Ba Pt 103.543(19) 1_565 1_665
Pt Ba Pt 49.79(3) 4_665 1_665
Pt Ba Pt 103.543(19) . 1_665
Pt Ba Pt 103.543(19) 4_565 4
Pt Ba Pt 126.058(7) 1_565 4
Pt Ba Pt 103.543(19) 4_665 4
Pt Ba Pt 49.79(3) . 4
Pt Ba Pt 126.058(8) 1_665 4
Pt Ba Ba 112.24(4) 4_565 13_666
Pt Ba Ba 162.028(5) 1_565 13_666
Pt Ba Ba 51.771(9) 4_665 13_666
Pt Ba Ba 87.36(2) . 13_666
Pt Ba Ba 87.36(3) 1_665 13_666
Pt Ba Ba 51.771(10) 4 13_666
Pt Ba Ba 162.028(5) 4_565 13_665
Pt Ba Ba 112.24(4) 1_565 13_665
Pt Ba Ba 87.36(2) 4_665 13_665
Pt Ba Ba 51.771(9) . 13_665
Pt Ba Ba 51.771(10) 1_665 13_665
Pt Ba Ba 87.36(3) 4 13_665
Ba Ba Ba 85.74(4) 13_666 13_665
Pt Ba Ba 51.771(9) 4_565 13_676
Pt Ba Ba 87.36(3) 1_565 13_676
Pt Ba Ba 51.772(9) 4_665 13_676
Pt Ba Ba 162.029(5) . 13_676
Pt Ba Ba 87.36(2) 1_665 13_676
Pt Ba Ba 112.24(4) 4 13_676
Ba Ba Ba 78.80(3) 13_666 13_676
Ba Ba Ba 137.005(15) 13_665 13_676
Pt Ba Ba 87.36(2) 4_565 13_565
Pt Ba Ba 51.771(9) 1_565 13_565
Pt Ba Ba 162.029(5) 4_665 13_565
Pt Ba Ba 51.772(9) . 13_565
Pt Ba Ba 112.24(4) 1_665 13_565
Pt Ba Ba 87.36(3) 4 13_565
Ba Ba Ba 137.005(15) 13_666 13_565
Ba Ba Ba 78.80(3) 13_665 13_565
Ba Ba Ba 137.004(15) 13_676 13_565
Pt Ba Ba 87.36(2) 4_565 13_675
Pt Ba Ba 51.771(9) 1_565 13_675
Pt Ba Ba 87.36(2) 4_665 13_675
Pt Ba Ba 112.24(4) . 13_675
Pt Ba Ba 51.772(9) 1_665 13_675
Pt Ba Ba 162.029(5) 4 13_675
Ba Ba Ba 137.005(15) 13_666 13_675
Ba Ba Ba 78.80(3) 13_665 13_675
Ba Ba Ba 85.74(4) 13_676 13_675
Ba Ba Ba 78.80(3) 13_565 13_675
Pt Ba Ba 51.771(9) 4_565 13_566
Pt Ba Ba 87.36(2) 1_565 13_566
Pt Ba Ba 112.24(4) 4_665 13_566
Pt Ba Ba 87.36(2) . 13_566
Pt Ba Ba 162.029(5) 1_665 13_566
Pt Ba Ba 51.772(9) 4 13_566
Ba Ba Ba 78.80(3) 13_666 13_566
Ba Ba Ba 137.005(15) 13_665 13_566
Ba Ba Ba 78.80(3) 13_676 13_566
Ba Ba Ba 85.74(4) 13_565 13_566
Ba Ba Ba 137.004(15) 13_675 13_566

loop_
_geom_bond_atom_site_label_1
_geom_bond_atom_site_label_2
_geom_bond_distance
_geom_bond_site_symmetry_2
Pt Pt 2.7100(15) 4
Pt Pt 2.7100(15) 4_554
Pt Ba 3.2187(12) 13
Pt Ba 3.2187(12) 13_665
Pt Ba 3.2187(12) 1_445
Pt Ba 3.2187(12) .
Pt Ba 3.2187(12) 1_545
Pt Ba 3.2187(12) 13_565
Ba Pt 3.2187(12) 4_565
Ba Pt 3.2187(12) 1_565
Ba Pt 3.2187(12) 4_665
Ba Pt 3.2187(12) 1_665
Ba Pt 3.2187(12) 4
Ba Ba 3.9835(14) 13_666
Ba Ba 3.9835(14) 13_665
Ba Ba 3.9835(14) 13_676
Ba Ba 3.9835(14) 13_565
Ba Ba 3.9835(14) 13_675
Ba Ba 3.9835(14) 13_566
